data_4066752
loop_
_publ_author_name
'Aguirre-Etcheverry, Paulina'
'Ashley, Andrew E.'
'Bal\'azs, G\'abor'
'Green, Jennifer C.'
'Cowley, Andrew R.'
'Thompson, Amber L.'
'O&#x2019;Hare, Dermot'

_publ_section_title
;
 Synthesis, Structure, and Ligand Exchange Reactions of
 Tetramethyleneethane Complexes of Cobalt
;
_journal_issue 22
_journal_name_full Organometallics
_journal_page_first 5847
_journal_paper_doi 10.1021/om100611p
_journal_volume 29
_journal_year 2010
_chemical_formula_moiety 'C46 H38 Co2 O4 P2'
_chemical_formula_sum 'C46 H38 Co2 O4 P2'
_chemical_formula_weight 834.56
_chemical_melting_point ?
_space_group_IT_number 2
_symmetry_cell_setting triclinic
_symmetry_space_group_name_Hall '-P 1'
_symmetry_space_group_name_H-M 'P -1'
_atom_sites_solution_hydrogens geom
_atom_sites_solution_primary direct
_atom_sites_solution_secondary difmap
_cell_angle_alpha 92.954(1)
_cell_angle_beta 95.132(1)
_cell_angle_gamma 95.769(1)
_cell_formula_units_Z 1
_cell_length_a 9.4902(2)
_cell_length_b 9.5480(2)
_cell_length_c 10.3123(2)
_cell_measurement_reflns_used 17669
_cell_measurement_temperature 150(2)
_cell_measurement_theta_max 27.485
_cell_measurement_theta_min 5.097
_cell_volume 924.23(3)
_computing_cell_refinement 'HKL Scalepack (Otwinowski & Minor 1997)'
_computing_data_collection 'Collect (Nonius BV, 1997-2000)'
_computing_data_reduction 'HKL Denzo and Scalepack (Otwinowski & Minor 1997)'
_computing_molecular_graphics 'Bruker SHELXTL'
_computing_publication_material 'Bruker SHELXTL'
_computing_structure_refinement 'SHELXL-97 (Sheldrick, 1997)'
_computing_structure_solution 'SHELXS-97 (Sheldrick, 1997)'
_diffrn_ambient_temperature 150(2)
_diffrn_detector_area_resol_mean 9
_diffrn_measured_fraction_theta_full 0.988
_diffrn_measured_fraction_theta_max 0.921
_diffrn_measurement_device_type KappaCCD
_diffrn_measurement_method CCD
_diffrn_radiation_monochromator graphite
_diffrn_radiation_source 'fine-focus sealed tube'
_diffrn_radiation_type MoK\a
_diffrn_radiation_wavelength 0.71073
_diffrn_reflns_av_R_equivalents 0.0447
_diffrn_reflns_av_sigmaI/netI 0.0570
_diffrn_reflns_limit_h_max 12
_diffrn_reflns_limit_h_min -12
_diffrn_reflns_limit_k_max 12
_diffrn_reflns_limit_k_min -12
_diffrn_reflns_limit_l_max 13
_diffrn_reflns_limit_l_min -13
_diffrn_reflns_number 15279
_diffrn_reflns_theta_full 25.00
_diffrn_reflns_theta_max 28.64
_diffrn_reflns_theta_min 5.15
_exptl_absorpt_coefficient_mu 1.030
_exptl_absorpt_correction_T_max 0.960
_exptl_absorpt_correction_T_min 0.902
_exptl_absorpt_correction_type multi-scan
_exptl_absorpt_process_details
; 
Multi-scan from symmetry-related measurements using 
Sortav (Blessing 1995). 
;
_exptl_crystal_colour clear_pale_orange
_exptl_crystal_density_diffrn 1.499
_exptl_crystal_density_meas ?
_exptl_crystal_density_method 'not measured'
_exptl_crystal_description plate
_exptl_crystal_F_000 430
_exptl_crystal_size_max 0.20
_exptl_crystal_size_mid 0.06
_exptl_crystal_size_min 0.04
_refine_diff_density_max 0.480
_refine_diff_density_min -0.423
_refine_diff_density_rms 0.069
_refine_ls_extinction_method none
_refine_ls_goodness_of_fit_ref 1.030
_refine_ls_hydrogen_treatment mixed
_refine_ls_matrix_type full
_refine_ls_number_parameters 257
_refine_ls_number_reflns 4365
_refine_ls_number_restraints 6
_refine_ls_restrained_S_all 1.030
_refine_ls_R_factor_all 0.0579
_refine_ls_R_factor_gt 0.0355
_refine_ls_shift/su_max 0.001
_refine_ls_shift/su_mean 0.000
_refine_ls_structure_factor_coef Fsqd
_refine_ls_weighting_details 'calc w=1/[\s^2^(Fo^2^)+(0.0316P)^2^+0.3331P] where P=(Fo^2^+2Fc^2^)/3'
_refine_ls_weighting_scheme calc
_refine_ls_wR_factor_gt 0.0758
_refine_ls_wR_factor_ref 0.0833
_reflns_number_gt 3371
_reflns_number_total 4365
_reflns_threshold_expression >2sigma(I)
_oxford_structure_analysis_title 5453
_cod_data_source_file om100611p_si_002.cif
_cod_data_source_block 5
_cod_depositor_comments
;
The following automatic conversions were performed:

'_chemical_melting_point' value 'not measured' was changed to '?' -
the value is undefined or not given.

'_symmetry_cell_setting' value
'Triclinic' changed to 'triclinic' according to
/home/saulius/struct/CIF-dictionaries/cif_core.dic dictionary named
'cif_core.dic' version 2.4.1 from 2010-06-29.

Automatic conversion script
Id: cif_fix_values 1715 2011-07-08 13:25:40Z adriana 

The following automatic conversions were performed:

'_exptl_crystal_density_meas' value 'not measured' was changed to '?'
- the value is perceived as not measured.

Automatic conversion script
Id: cif_fix_values 3008 2015-01-20 13:52:24Z robertas 
;
_cod_original_sg_symbol_H-M P-1
_cod_database_code 4066752

loop_
_symmetry_equiv_pos_as_xyz
'x, y, z'
'-x, -y, -z'

loop_
_atom_site_label
_atom_site_type_symbol
_atom_site_fract_x
_atom_site_fract_y
_atom_site_fract_z
_atom_site_U_iso_or_equiv
_atom_site_adp_type
_atom_site_occupancy
_atom_site_symmetry_multiplicity
_atom_site_calc_flag
_atom_site_refinement_flags
Co1 Co 0.30344(3) 0.09369(3) 0.37018(3) 0.01897(10) Uani 1 1 d .
O1 O 0.33609(17) -0.10754(16) 0.16094(17) 0.0364(4) Uani 1 1 d .
O2 O 0.01532(16) 0.14906(18) 0.41594(18) 0.0397(4) Uani 1 1 d .
C1 C 0.3231(2) -0.0302(2) 0.2452(2) 0.0237(5) Uani 1 1 d .
C2 C 0.1299(2) 0.1310(2) 0.3966(2) 0.0249(5) Uani 1 1 d .
C3 C 0.3010(2) -0.0314(2) 0.5240(2) 0.0227(4) Uani 1 1 d D
H3A H 0.284(2) -0.1276(17) 0.501(2) 0.023(3) Uiso 1 1 d D
H3B H 0.242(2) 0.003(2) 0.582(2) 0.023(3) Uiso 1 1 d D
C4 C 0.4395(2) 0.0371(2) 0.51747(19) 0.0199(4) Uani 1 1 d .
C5 C 0.4457(2) 0.1800(2) 0.5278(2) 0.0227(4) Uani 1 1 d D
H5A H 0.5290(18) 0.235(2) 0.512(2) 0.023(3) Uiso 1 1 d D
H5B H 0.388(2) 0.220(2) 0.585(2) 0.023(3) Uiso 1 1 d D
P1 P 0.35308(5) 0.26056(5) 0.24680(5) 0.01826(13) Uani 1 1 d .
C6 C 0.5402(2) 0.3157(2) 0.2299(2) 0.0206(4) Uani 1 1 d .
C7 C 0.6314(2) 0.2156(2) 0.2152(2) 0.0246(5) Uani 1 1 d .
H7A H 0.5969 0.1193 0.2200 0.030 Uiso 1 1 calc R
C8 C 0.7714(2) 0.2488(2) 0.1936(2) 0.0297(5) Uani 1 1 d .
H8A H 0.8308 0.1758 0.1815 0.036 Uiso 1 1 calc R
C9 C 0.8241(2) 0.3833(3) 0.1896(3) 0.0343(6) Uani 1 1 d .
H9A H 0.9210 0.4077 0.1762 0.041 Uiso 1 1 calc R
C10 C 0.7358(2) 0.4831(2) 0.2053(3) 0.0360(6) Uani 1 1 d .
H10A H 0.7717 0.5793 0.2024 0.043 Uiso 1 1 calc R
C11 C 0.5937(2) 0.4504(2) 0.2255(2) 0.0297(5) Uani 1 1 d .
H11A H 0.5344 0.5238 0.2362 0.036 Uiso 1 1 calc R
C12 C 0.2727(2) 0.4167(2) 0.2804(2) 0.0216(4) Uani 1 1 d .
C13 C 0.2356(2) 0.4988(2) 0.1802(2) 0.0274(5) Uani 1 1 d .
H13A H 0.2578 0.4754 0.0942 0.033 Uiso 1 1 calc R
C14 C 0.1678(2) 0.6125(2) 0.2048(3) 0.0342(6) Uani 1 1 d .
H14A H 0.1404 0.6691 0.1357 0.041 Uiso 1 1 calc R
C15 C 0.1375(2) 0.6475(2) 0.3298(3) 0.0342(6) Uani 1 1 d .
H15A H 0.0890 0.7281 0.3458 0.041 Uiso 1 1 calc R
C16 C 0.1759(2) 0.5690(2) 0.4306(3) 0.0345(6) Uani 1 1 d .
H16A H 0.1557 0.5948 0.5167 0.041 Uiso 1 1 calc R
C17 C 0.2434(2) 0.4530(2) 0.4066(2) 0.0292(5) Uani 1 1 d .
H17A H 0.2707 0.3968 0.4760 0.035 Uiso 1 1 calc R
C18 C 0.2801(2) 0.2148(2) 0.0775(2) 0.0195(4) Uani 1 1 d .
C19 C 0.1323(2) 0.1871(2) 0.0538(2) 0.0258(5) Uani 1 1 d .
H19A H 0.0743 0.1983 0.1233 0.031 Uiso 1 1 calc R
C20 C 0.0697(2) 0.1436(2) -0.0694(2) 0.0298(5) Uani 1 1 d .
H20A H -0.0309 0.1263 -0.0849 0.036 Uiso 1 1 calc R
C21 C 0.1538(2) 0.1253(2) -0.1702(2) 0.0321(5) Uani 1 1 d .
H21A H 0.1112 0.0953 -0.2553 0.038 Uiso 1 1 calc R
C22 C 0.2997(2) 0.1507(2) -0.1473(2) 0.0315(5) Uani 1 1 d .
H22A H 0.3574 0.1370 -0.2166 0.038 Uiso 1 1 calc R
C23 C 0.3628(2) 0.1959(2) -0.0241(2) 0.0259(5) Uani 1 1 d .
H23A H 0.4634 0.2140 -0.0095 0.031 Uiso 1 1 calc R

loop_
_atom_site_aniso_label
_atom_site_aniso_U_11
_atom_site_aniso_U_22
_atom_site_aniso_U_33
_atom_site_aniso_U_23
_atom_site_aniso_U_13
_atom_site_aniso_U_12
Co1 0.01827(15) 0.01922(15) 0.01927(17) 0.00382(11) 0.00006(10) 0.00151(10)
O1 0.0468(10) 0.0268(8) 0.0347(10) -0.0060(8) 0.0062(8) 0.0013(7)
O2 0.0226(8) 0.0468(11) 0.0522(12) 0.0110(9) 0.0087(8) 0.0072(7)
C1 0.0236(10) 0.0217(10) 0.0256(12) 0.0079(9) -0.0004(9) -0.0004(8)
C2 0.0255(11) 0.0251(11) 0.0239(12) 0.0068(9) -0.0003(9) 0.0009(9)
C3 0.0232(10) 0.0245(11) 0.0218(12) 0.0069(9) 0.0046(8) 0.0042(8)
C4 0.0205(9) 0.0229(10) 0.0155(11) 0.0028(8) -0.0031(8) 0.0013(8)
C5 0.0246(11) 0.0228(10) 0.0201(12) 0.0018(9) -0.0020(9) 0.0036(8)
P1 0.0179(2) 0.0188(3) 0.0184(3) 0.0025(2) 0.0011(2) 0.00295(19)
C6 0.0212(10) 0.0228(10) 0.0172(11) 0.0029(8) -0.0010(8) 0.0011(8)
C7 0.0216(10) 0.0224(10) 0.0308(13) 0.0066(9) 0.0026(9) 0.0044(8)
C8 0.0226(11) 0.0320(12) 0.0363(14) 0.0079(10) 0.0048(9) 0.0071(9)
C9 0.0208(11) 0.0392(13) 0.0427(15) 0.0073(11) 0.0044(10) -0.0020(9)
C10 0.0291(12) 0.0253(12) 0.0523(17) 0.0056(11) 0.0036(11) -0.0055(9)
C11 0.0256(11) 0.0222(11) 0.0410(14) 0.0007(10) 0.0029(10) 0.0012(8)
C12 0.0192(10) 0.0203(10) 0.0255(12) 0.0022(9) 0.0017(8) 0.0022(8)
C13 0.0308(11) 0.0228(11) 0.0289(13) 0.0028(9) 0.0023(9) 0.0038(9)
C14 0.0354(12) 0.0215(11) 0.0444(16) 0.0041(10) -0.0059(11) 0.0039(9)
C15 0.0300(12) 0.0197(11) 0.0523(17) -0.0045(11) 0.0003(11) 0.0067(9)
C16 0.0376(13) 0.0274(12) 0.0390(15) -0.0072(11) 0.0087(11) 0.0061(10)
C17 0.0350(12) 0.0254(11) 0.0277(13) 0.0019(9) 0.0024(10) 0.0069(9)
C18 0.0236(10) 0.0155(9) 0.0199(11) 0.0049(8) 0.0003(8) 0.0038(7)
C19 0.0227(10) 0.0270(11) 0.0278(13) 0.0033(9) 0.0002(9) 0.0041(8)
C20 0.0267(11) 0.0254(11) 0.0353(14) 0.0030(10) -0.0091(10) 0.0031(9)
C21 0.0442(13) 0.0263(11) 0.0236(13) -0.0035(9) -0.0103(10) 0.0083(10)
C22 0.0408(13) 0.0337(12) 0.0214(12) 0.0007(10) 0.0039(10) 0.0108(10)
C23 0.0269(11) 0.0281(11) 0.0235(12) 0.0018(9) 0.0021(9) 0.0067(9)

loop_
_atom_type_symbol
_atom_type_description
_atom_type_scat_dispersion_real
_atom_type_scat_dispersion_imag
_atom_type_scat_source
C C 0.0033 0.0016 'International Tables Vol C Tables 4.2.6.8 and 6.1.1.4'
H H 0.0000 0.0000 'International Tables Vol C Tables 4.2.6.8 and 6.1.1.4'
O O 0.0106 0.0060 'International Tables Vol C Tables 4.2.6.8 and 6.1.1.4'
P P 0.1023 0.0942 'International Tables Vol C Tables 4.2.6.8 and 6.1.1.4'
Co Co 0.3494 0.9721 'International Tables Vol C Tables 4.2.6.8 and 6.1.1.4'

loop_
_geom_angle_atom_site_label_1
_geom_angle_atom_site_label_2
_geom_angle_atom_site_label_3
_geom_angle
_geom_angle_site_symmetry_1
_geom_angle_site_symmetry_3
C1 Co1 C2 117.96(10) . .
C1 Co1 C4 101.97(9) . .
C2 Co1 C4 121.44(9) . .
C1 Co1 C3 100.23(9) . .
C2 Co1 C3 88.90(9) . .
C4 Co1 C3 40.73(8) . .
C1 Co1 C5 131.00(9) . .
C2 Co1 C5 109.53(9) . .
C4 Co1 C5 38.36(8) . .
C3 Co1 C5 68.35(9) . .
C1 Co1 P1 90.42(7) . .
C2 Co1 P1 97.73(7) . .
C4 Co1 P1 124.29(6) . .
C3 Co1 P1 163.08(6) . .
C5 Co1 P1 94.73(6) . .
O1 C1 Co1 177.7(2) . .
O2 C2 Co1 176.73(19) . .
C4 C3 Co1 69.62(12) . .
C4 C3 H3A 118.5(13) . .
Co1 C3 H3A 114.7(14) . .
C4 C3 H3B 120.4(13) . .
Co1 C3 H3B 108.6(14) . .
H3A C3 H3B 115(2) . .
C5 C4 C3 113.53(18) . .
C5 C4 C4 122.4(2) . 2_656
C3 C4 C4 123.4(2) . 2_656
C5 C4 Co1 73.23(12) . .
C3 C4 Co1 69.65(11) . .
C4 C4 Co1 117.98(19) 2_656 .
C4 C5 Co1 68.41(12) . .
C4 C5 H5A 120.1(13) . .
Co1 C5 H5A 119.6(14) . .
C4 C5 H5B 117.5(14) . .
Co1 C5 H5B 104.5(13) . .
H5A C5 H5B 116.4(19) . .
C12 P1 C6 106.47(9) . .
C12 P1 C18 100.88(9) . .
C6 P1 C18 102.61(9) . .
C12 P1 Co1 114.93(7) . .
C6 P1 Co1 118.29(7) . .
C18 P1 Co1 111.60(7) . .
C11 C6 C7 116.97(19) . .
C11 C6 P1 123.71(16) . .
C7 C6 P1 119.26(16) . .
C6 C7 C8 122.5(2) . .
C6 C7 H7A 118.8 . .
C8 C7 H7A 118.8 . .
C9 C8 C7 120.2(2) . .
C9 C8 H8A 119.9 . .
C7 C8 H8A 119.9 . .
C8 C9 C10 117.9(2) . .
C8 C9 H9A 121.0 . .
C10 C9 H9A 121.0 . .
C9 C10 C11 122.3(2) . .
C9 C10 H10A 118.9 . .
C11 C10 H10A 118.9 . .
C6 C11 C10 120.1(2) . .
C6 C11 H11A 119.9 . .
C10 C11 H11A 119.9 . .
C13 C12 C17 120.33(19) . .
C13 C12 P1 119.45(16) . .
C17 C12 P1 120.19(16) . .
C14 C13 C12 119.3(2) . .
C14 C13 H13A 120.4 . .
C12 C13 H13A 120.4 . .
C13 C14 C15 120.3(2) . .
C13 C14 H14A 119.8 . .
C15 C14 H14A 119.8 . .
C16 C15 C14 121.2(2) . .
C16 C15 H15A 119.4 . .
C14 C15 H15A 119.4 . .
C17 C16 C15 119.0(2) . .
C17 C16 H16A 120.5 . .
C15 C16 H16A 120.5 . .
C16 C17 C12 119.9(2) . .
C16 C17 H17A 120.1 . .
C12 C17 H17A 120.1 . .
C23 C18 C19 118.91(19) . .
C23 C18 P1 123.72(15) . .
C19 C18 P1 117.17(16) . .
C20 C19 C18 120.7(2) . .
C20 C19 H19A 119.6 . .
C18 C19 H19A 119.6 . .
C19 C20 C21 119.7(2) . .
C19 C20 H20A 120.1 . .
C21 C20 H20A 120.1 . .
C22 C21 C20 119.9(2) . .
C22 C21 H21A 120.0 . .
C20 C21 H21A 120.0 . .
C21 C22 C23 120.5(2) . .
C21 C22 H22A 119.7 . .
C23 C22 H22A 119.7 . .
C18 C23 C22 120.2(2) . .
C18 C23 H23A 119.9 . .
C22 C23 H23A 119.9 . .

loop_
_geom_bond_atom_site_label_1
_geom_bond_atom_site_label_2
_geom_bond_distance
_geom_bond_site_symmetry_2
Co1 C1 1.739(2) .
Co1 C2 1.761(2) .
Co1 C4 2.0345(19) .
Co1 C3 2.035(2) .
Co1 C5 2.095(2) .
Co1 P1 2.1318(6) .
O1 C1 1.135(2) .
O2 C2 1.151(2) .
C3 C4 1.416(3) .
C3 H3A 0.930(15) .
C3 H3B 0.927(15) .
C4 C5 1.358(3) .
C4 C4 1.471(4) 2_656
C5 H5A 0.936(15) .
C5 H5B 0.935(15) .
P1 C12 1.775(2) .
P1 C6 1.827(2) .
P1 C18 1.834(2) .
C6 C11 1.339(3) .
C6 C7 1.364(3) .
C7 C8 1.375(3) .
C7 H7A 0.9500 .
C8 C9 1.335(3) .
C8 H8A 0.9500 .
C9 C10 1.344(3) .
C9 H9A 0.9500 .
C10 C11 1.390(3) .
C10 H10A 0.9500 .
C11 H11A 0.9500 .
C12 C13 1.371(3) .
C12 C17 1.388(3) .
C13 C14 1.341(3) .
C13 H13A 0.9500 .
C14 C15 1.377(4) .
C14 H14A 0.9500 .
C15 C16 1.357(4) .
C15 H15A 0.9500 .
C16 C17 1.357(3) .
C16 H16A 0.9500 .
C17 H17A 0.9500 .
C18 C23 1.380(3) .
C18 C19 1.398(3) .
C19 C20 1.379(3) .
C19 H19A 0.9500 .
C20 C21 1.380(3) .
C20 H20A 0.9500 .
C21 C22 1.378(3) .
C21 H21A 0.9500 .
C22 C23 1.383(3) .
C22 H22A 0.9500 .
C23 H23A 0.9500 .

loop_
_geom_torsion_atom_site_label_1
_geom_torsion_atom_site_label_2
_geom_torsion_atom_site_label_3
_geom_torsion_atom_site_label_4
_geom_torsion
_geom_torsion_site_symmetry_1
_geom_torsion_site_symmetry_4
C1 Co1 C3 C4 96.52(13) . .
C2 Co1 C3 C4 -145.25(13) . .
C5 Co1 C3 C4 -33.70(12) . .
P1 Co1 C3 C4 -31.7(3) . .
Co1 C3 C4 C5 60.19(17) . .
Co1 C3 C4 C4 -110.8(3) . 2_656
C1 Co1 C4 C5 144.36(14) . .
C2 Co1 C4 C5 -81.90(15) . .
C3 Co1 C4 C5 -123.81(18) . .
P1 Co1 C4 C5 45.52(14) . .
C1 Co1 C4 C3 -91.83(14) . .
C2 Co1 C4 C3 41.90(15) . .
C5 Co1 C4 C3 123.81(18) . .
P1 Co1 C4 C3 169.33(10) . .
C1 Co1 C4 C4 26.1(2) . 2_656
C2 Co1 C4 C4 159.81(19) . 2_656
C3 Co1 C4 C4 117.9(3) . 2_656
C5 Co1 C4 C4 -118.3(3) . 2_656
P1 Co1 C4 C4 -72.8(2) . 2_656
C3 C4 C5 Co1 -58.18(16) . .
C4 C4 C5 Co1 112.9(3) 2_656 .
C1 Co1 C5 C4 -49.05(18) . .
C2 Co1 C5 C4 116.32(14) . .
C3 Co1 C5 C4 35.68(13) . .
P1 Co1 C5 C4 -143.73(12) . .
C1 Co1 P1 C12 150.50(10) . .
C2 Co1 P1 C12 32.19(10) . .
C4 Co1 P1 C12 -104.67(10) . .
C3 Co1 P1 C12 -80.1(2) . .
C5 Co1 P1 C12 -78.29(9) . .
C1 Co1 P1 C6 -82.25(10) . .
C2 Co1 P1 C6 159.45(10) . .
C4 Co1 P1 C6 22.59(10) . .
C3 Co1 P1 C6 47.1(2) . .
C5 Co1 P1 C6 48.97(10) . .
C1 Co1 P1 C18 36.43(9) . .
C2 Co1 P1 C18 -81.88(10) . .
C4 Co1 P1 C18 141.26(9) . .
C3 Co1 P1 C18 165.8(2) . .
C5 Co1 P1 C18 167.64(9) . .
C12 P1 C6 C11 -8.8(2) . .
C18 P1 C6 C11 96.7(2) . .
Co1 P1 C6 C11 -139.98(18) . .
C12 P1 C6 C7 174.14(17) . .
C18 P1 C6 C7 -80.33(18) . .
Co1 P1 C6 C7 42.96(19) . .
C11 C6 C7 C8 -1.5(3) . .
P1 C6 C7 C8 175.75(18) . .
C6 C7 C8 C9 1.7(4) . .
C7 C8 C9 C10 -1.0(4) . .
C8 C9 C10 C11 0.2(4) . .
C7 C6 C11 C10 0.7(3) . .
P1 C6 C11 C10 -176.46(18) . .
C9 C10 C11 C6 0.0(4) . .
C6 P1 C12 C13 79.23(18) . .
C18 P1 C12 C13 -27.55(19) . .
Co1 P1 C12 C13 -147.73(15) . .
C6 P1 C12 C17 -102.79(18) . .
C18 P1 C12 C17 150.43(17) . .
Co1 P1 C12 C17 30.25(19) . .
C17 C12 C13 C14 -1.7(3) . .
P1 C12 C13 C14 176.32(17) . .
C12 C13 C14 C15 1.0(3) . .
C13 C14 C15 C16 0.3(4) . .
C14 C15 C16 C17 -0.9(4) . .
C15 C16 C17 C12 0.2(3) . .
C13 C12 C17 C16 1.1(3) . .
P1 C12 C17 C16 -176.89(17) . .
C12 P1 C18 C23 124.01(18) . .
C6 P1 C18 C23 14.20(19) . .
Co1 P1 C18 C23 -113.46(17) . .
C12 P1 C18 C19 -61.17(17) . .
C6 P1 C18 C19 -170.97(16) . .
Co1 P1 C18 C19 61.36(16) . .
C23 C18 C19 C20 -1.0(3) . .
P1 C18 C19 C20 -176.04(16) . .
C18 C19 C20 C21 0.9(3) . .
C19 C20 C21 C22 -0.1(3) . .
C20 C21 C22 C23 -0.7(3) . .
C19 C18 C23 C22 0.2(3) . .
P1 C18 C23 C22 174.94(16) . .
C21 C22 C23 C18 0.6(3) . .
